data_4075184
loop_
_publ_author_name
'Herrmann, Wolfgang A.'
'Baskakov, Denys'
'Herdtweck, Eberhardt'
'Hoffmann, Stephan D.'
'Bunlaksananusorn, Tanasri'
'Rampf, Florian'
'Rodefeld, Lars'

_publ_section_title
;
 Chiral N-Heterocyclic Carbene Ligands Derived from
 2,2&#x2018;-Bipiperidine and Partially Reduced Biisoquinoline:&#x00A0;
 Rhodium and Iridium Complexes in Asymmetric Catalysis&#x2020;
;
_journal_issue 10
_journal_name_full Organometallics
_journal_page_first 2449
_journal_paper_doi 10.1021/om060098b
_journal_volume 25
_journal_year 2006
_chemical_absolute_configuration ad
_chemical_formula_moiety 'C20 H37 N2 O P S'
_chemical_formula_sum 'C20 H37 N2 O P S'
_chemical_formula_weight 384.56
_chemical_name_systematic ?
_space_group_IT_number 4
_symmetry_cell_setting monoclinic
_symmetry_Int_Tables_number 4
_symmetry_space_group_name_Hall 'P 2yb'
_symmetry_space_group_name_H-M 'P 1 21 1'
_atom_sites_solution_hydrogens geom
_atom_sites_solution_primary direct
_atom_sites_solution_secondary difmap
_cell_angle_alpha 90
_cell_angle_beta 110.1033(7)
_cell_angle_gamma 90
_cell_formula_units_Z 2
_cell_length_a 9.3294(1)
_cell_length_b 10.0515(2)
_cell_length_c 12.3944(2)
_cell_measurement_reflns_used 2125
_cell_measurement_temperature 123(1)
_cell_measurement_theta_max 25.33
_cell_measurement_theta_min 1.75
_cell_volume 1091.47(3)
_computing_cell_refinement 'DENZO (Nonius, 2001b)'
_computing_data_collection 'Kappa-CCD Control Software (Nonius, 2001a)'
_computing_data_reduction 'DENZO (Nonius, 2001b)'
_computing_molecular_graphics 'PLATON (Spek, 2001)'
_computing_publication_material 'PLATON (Spek, 2001)'
_computing_structure_refinement 'SHELXL97 (Sheldrick, 1998)'
_computing_structure_solution 'SIR92 (Altomare, 1994)'
_diffrn_ambient_temperature 123(1)
_diffrn_detector ' CCD plate '
_diffrn_detector_area_resol_mean 18
_diffrn_measured_fraction_theta_full 1.000
_diffrn_measured_fraction_theta_max 1.000
_diffrn_measurement_device ' \k-geometry diffractometer '
_diffrn_measurement_device_type ' Nonius \k-CCD diffractometer'
_diffrn_measurement_method ' phi- and omega-rotation '
_diffrn_radiation_monochromator graphite
_diffrn_radiation_source 'NONIUS FR 591 rotating anode'
_diffrn_radiation_type 'Mo K\a'
_diffrn_radiation_wavelength 0.71073
_diffrn_reflns_av_R_equivalents 0.038
_diffrn_reflns_av_sigmaI/netI 0.0216
_diffrn_reflns_limit_h_max 11
_diffrn_reflns_limit_h_min -11
_diffrn_reflns_limit_k_max 12
_diffrn_reflns_limit_k_min -12
_diffrn_reflns_limit_l_max 14
_diffrn_reflns_limit_l_min -14
_diffrn_reflns_number 25947
_diffrn_reflns_theta_full 25.33
_diffrn_reflns_theta_max 25.33
_diffrn_reflns_theta_min 1.75
_diffrn_standards_decay_% 0
_exptl_absorpt_coefficient_mu 0.232
_exptl_absorpt_correction_T_max 0.970
_exptl_absorpt_correction_T_min 0.886
_exptl_absorpt_correction_type multi-scan
_exptl_absorpt_process_details '(applied during the scaling procedure; Nonius, 2001b)'
_exptl_crystal_colour colorless
_exptl_crystal_density_diffrn 1.170
_exptl_crystal_density_meas ?
_exptl_crystal_density_method none
_exptl_crystal_description plate
_exptl_crystal_F_000 420
_exptl_crystal_size_max 0.38
_exptl_crystal_size_mid 0.38
_exptl_crystal_size_min 0.13
_refine_diff_density_max 0.431
_refine_diff_density_min -0.204
_refine_diff_density_rms 0.044
_refine_ls_abs_structure_details 'Flack H D (1983), Acta Cryst. A39, 876-881'
_refine_ls_abs_structure_Flack -0.03(8)
_refine_ls_extinction_method none
_refine_ls_goodness_of_fit_ref 1.049
_refine_ls_hydrogen_treatment constr
_refine_ls_matrix_type full
_refine_ls_number_parameters 229
_refine_ls_number_reflns 3992
_refine_ls_number_restraints 1
_refine_ls_restrained_S_all 1.049
_refine_ls_R_factor_all 0.0394
_refine_ls_R_factor_gt 0.0375
_refine_ls_shift/su_max 0.000
_refine_ls_shift/su_mean 0.000
_refine_ls_structure_factor_coef Fsqd
_refine_ls_weighting_details 'w=1/[\s^2^(Fo^2^)+(Fo^2^)+(0.0525P)^2^+0.5193P] where P=(Fo^2^+2Fc^2^)/3'
_refine_ls_weighting_scheme sigma
_refine_ls_wR_factor_gt 0.0978
_refine_ls_wR_factor_ref 0.0991
_reflns_number_gt 3835
_reflns_number_total 3992
_reflns_threshold_expression I>2\s(I)
_cod_data_source_file om060098bsi20060201_054503.cif
_cod_data_source_block BASF-4463-123
_cod_depositor_comments
;
The following automatic conversions were performed:

'_symmetry_cell_setting' value 'Monoclinic' changed to 'monoclinic'
according to /home/saulius/struct/CIF-dictionaries/cif_core.dic
dictionary named 'cif_core.dic' version 2.4.1 from 2010-06-29.

Automatic conversion script
Id: cif_fix_values 1715 2011-07-08 13:25:40Z adriana 

The following automatic conversions were performed:

'_exptl_crystal_density_meas' value 'none' was changed to '?' - the
value is perceived as not measured.

Automatic conversion script
Id: cif_fix_values 3008 2015-01-20 13:52:24Z robertas 
;
_cod_original_sg_symbol_H-M 'P 21'
_cod_database_code 4075184

loop_
_symmetry_equiv_pos_as_xyz
x,y,z
-x,1/2+y,-z

loop_
_atom_site_aniso_label
_atom_site_aniso_U_11
_atom_site_aniso_U_22
_atom_site_aniso_U_33
_atom_site_aniso_U_23
_atom_site_aniso_U_13
_atom_site_aniso_U_12
S 0.0573(4) 0.0269(3) 0.0332(3) -0.0005(3) 0.0095(3) 0.0005(3)
P 0.0322(3) 0.0295(3) 0.0219(3) -0.0047(2) 0.0098(2) -0.0047(3)
O 0.0354(8) 0.0277(8) 0.0238(8) -0.0071(7) 0.0068(7) 0.0004(7)
N1 0.0371(11) 0.0413(12) 0.0277(10) -0.0085(9) 0.0142(9) -0.0037(10)
N2 0.0339(11) 0.0358(12) 0.0305(11) -0.0104(9) 0.0111(9) -0.0059(9)
C1 0.0327(11) 0.0253(12) 0.0228(10) -0.0058(9) 0.0080(9) -0.0041(10)
C2 0.0273(11) 0.0262(12) 0.0263(11) -0.0048(9) 0.0082(9) -0.0018(9)
C3 0.0352(13) 0.0371(14) 0.0279(12) -0.0074(10) 0.0084(10) -0.0048(10)
C4 0.0426(13) 0.0362(14) 0.0229(11) -0.0044(11) 0.0121(10) 0.0005(12)
C5 0.0427(15) 0.0307(14) 0.0278(12) 0.0013(10) 0.0161(10) 0.0063(11)
C6 0.0305(11) 0.0338(12) 0.0250(11) -0.0012(11) 0.0087(9) -0.0003(11)
C7 0.0318(12) 0.0404(14) 0.0339(13) -0.0092(11) 0.0137(10) -0.0056(10)
C8 0.0560(19) 0.0538(17) 0.0574(17) -0.0036(17) 0.0341(15) -0.0108(16)
C9 0.0315(14) 0.071(2) 0.0508(18) -0.0091(16) 0.0141(13) 0.0048(14)
C10 0.0488(17) 0.063(2) 0.0336(14) 0.0060(13) 0.0208(12) 0.0171(14)
C11 0.0501(16) 0.0467(16) 0.0390(14) 0.0012(12) 0.0256(13) -0.0053(12)
C12 0.0615(17) 0.0542(17) 0.0436(16) 0.0015(14) 0.0340(14) 0.0027(14)
C13 0.087(2) 0.0369(15) 0.0445(16) 0.0026(13) 0.0409(16) 0.0088(15)
C14 0.072(2) 0.0422(16) 0.0340(14) -0.0125(12) 0.0217(14) -0.0012(14)
C15 0.0516(16) 0.0338(13) 0.0292(13) -0.0042(11) 0.0176(12) -0.0064(12)
C16 0.0454(15) 0.0368(14) 0.0369(14) -0.0123(12) 0.0121(12) -0.0032(12)
C17 0.0562(17) 0.0378(14) 0.0444(15) -0.0066(14) 0.0163(13) -0.0129(14)
C18 0.0418(15) 0.0439(17) 0.0504(17) -0.0041(13) 0.0093(13) -0.0130(12)
C19 0.0407(16) 0.069(2) 0.0493(17) -0.0041(15) 0.0189(14) -0.0148(14)
C20 0.0410(15) 0.0514(18) 0.0546(17) -0.0158(14) 0.0259(13) -0.0086(13)

loop_
_atom_site_label
_atom_site_type_symbol
_atom_site_thermal_displace_type
_atom_site_fract_x
_atom_site_fract_y
_atom_site_fract_z
_atom_site_occupancy
_atom_site_U_iso_or_equiv
_atom_site_calc_flag
_atom_site_refinement_flags
S S Uani 0.73629(8) 0.08259(6) 0.77943(5) 1.000 0.0407(2) . .
P P Uani 0.70413(7) 0.27276(6) 0.78642(5) 1.000 0.0277(2) . .
O O Uani 0.58245(19) 0.32799(17) 0.66967(14) 1.000 0.0298(5) . .
N1 N Uani 0.6491(2) 0.3297(2) 0.89049(17) 1.000 0.0346(6) . .
N2 N Uani 0.8555(2) 0.3702(2) 0.82009(18) 1.000 0.0334(7) . .
C1 C Uani 0.5311(3) 0.2563(2) 0.56071(18) 1.000 0.0273(6) . .
C2 C Uani 0.3777(3) 0.3140(2) 0.48734(19) 1.000 0.0269(7) . .
C3 C Uani 0.3253(3) 0.2429(3) 0.3703(2) 1.000 0.0340(8) . .
C4 C Uani 0.4450(3) 0.2541(3) 0.31220(19) 1.000 0.0337(7) . .
C5 C Uani 0.5979(3) 0.1978(3) 0.3864(2) 1.000 0.0327(8) . .
C6 C Uani 0.6501(3) 0.2677(3) 0.50321(19) 1.000 0.0300(7) . .
C7 C Uani 0.2580(3) 0.3130(3) 0.5478(2) 1.000 0.0347(8) . .
C8 C Uani 0.2195(4) 0.1743(4) 0.5795(3) 1.000 0.0519(10) . .
C9 C Uani 0.1138(3) 0.3882(4) 0.4768(3) 1.000 0.0511(10) . .
C10 C Uani 0.7182(3) 0.2105(3) 0.3292(2) 1.000 0.0467(10) . .
C11 C Uani 0.4945(3) 0.3117(3) 0.8907(2) 1.000 0.0426(9) . .
C12 C Uani 0.4906(4) 0.3264(3) 1.0113(3) 1.000 0.0490(10) . .
C13 C Uani 0.5649(4) 0.4548(3) 1.0657(3) 1.000 0.0514(10) . .
C14 C Uani 0.7245(4) 0.4704(3) 1.0614(2) 1.000 0.0485(10) . .
C15 C Uani 0.7258(3) 0.4523(3) 0.9405(2) 1.000 0.0372(8) . .
C16 C Uani 0.8798(3) 0.4473(3) 0.9260(2) 1.000 0.0402(8) . .
C17 C Uani 0.9543(3) 0.5779(3) 0.9197(2) 1.000 0.0464(9) . .
C18 C Uani 1.0972(3) 0.5589(3) 0.8867(3) 1.000 0.0471(9) . .
C19 C Uani 1.0655(4) 0.4748(4) 0.7801(3) 1.000 0.0521(10) . .
C20 C Uani 0.9900(3) 0.3459(3) 0.7893(3) 1.000 0.0465(10) . .
H11 H Uiso 0.51730 0.16030 0.57590 1.000 0.0330 calc R
H21 H Uiso 0.39580 0.40920 0.47260 1.000 0.0320 calc R
H31 H Uiso 0.30630 0.14780 0.38130 1.000 0.0410 calc R
H32 H Uiso 0.22830 0.28270 0.31990 1.000 0.0410 calc R
H41 H Uiso 0.40870 0.20570 0.23810 1.000 0.0400 calc R
H42 H Uiso 0.45780 0.34880 0.29560 1.000 0.0400 calc R
H51 H Uiso 0.58390 0.10110 0.39920 1.000 0.0390 calc R
H61 H Uiso 0.74690 0.22740 0.55340 1.000 0.0360 calc R
H62 H Uiso 0.66940 0.36280 0.49270 1.000 0.0360 calc R
H71 H Uiso 0.30340 0.36310 0.62150 1.000 0.0420 calc R
H81 H Uiso 0.31150 0.13320 0.63350 1.000 0.0780 calc R
H82 H Uiso 0.18140 0.11970 0.50990 1.000 0.0780 calc R
H83 H Uiso 0.14110 0.18090 0.61520 1.000 0.0780 calc R
H91 H Uiso 0.14250 0.47400 0.45260 1.000 0.0770 calc R
H92 H Uiso 0.04920 0.40320 0.52350 1.000 0.0770 calc R
H93 H Uiso 0.05750 0.33560 0.40890 1.000 0.0770 calc R
H101 H Uiso 0.81340 0.16890 0.37800 1.000 0.0700 calc R
H102 H Uiso 0.73640 0.30480 0.31860 1.000 0.0700 calc R
H103 H Uiso 0.68210 0.16590 0.25440 1.000 0.0700 calc R
H111 H Uiso 0.45700 0.22220 0.86060 1.000 0.0510 calc R
H112 H Uiso 0.42630 0.37860 0.83980 1.000 0.0510 calc R
H121 H Uiso 0.38330 0.32480 1.00860 1.000 0.0590 calc R
H122 H Uiso 0.54450 0.25040 1.05890 1.000 0.0590 calc R
H131 H Uiso 0.56990 0.45730 1.14680 1.000 0.0620 calc R
H132 H Uiso 0.50120 0.53060 1.02520 1.000 0.0620 calc R
H141 H Uiso 0.76390 0.56000 1.08970 1.000 0.0580 calc R
H142 H Uiso 0.79280 0.40380 1.11270 1.000 0.0580 calc R
H151 H Uiso 0.66740 0.52780 0.89290 1.000 0.0450 calc R
H161 H Uiso 0.95050 0.39560 0.99180 1.000 0.0480 calc R
H171 H Uiso 0.98310 0.62290 0.99520 1.000 0.0560 calc R
H172 H Uiso 0.88070 0.63560 0.86220 1.000 0.0560 calc R
H181 H Uiso 1.13530 0.64710 0.87330 1.000 0.0560 calc R
H182 H Uiso 1.17800 0.51600 0.95120 1.000 0.0560 calc R
H191 H Uiso 0.99880 0.52500 0.71290 1.000 0.0630 calc R
H192 H Uiso 1.16270 0.45620 0.76750 1.000 0.0630 calc R
H201 H Uiso 0.96030 0.29830 0.71500 1.000 0.0560 calc R
H202 H Uiso 1.06260 0.28910 0.84840 1.000 0.0560 calc R

loop_
_atom_type_symbol
_atom_type_description
_atom_type_scat_dispersion_real
_atom_type_scat_dispersion_imag
_atom_type_scat_source
S S 0.1246 0.1234 'International Tables Vol C Tables 4.2.6.8 and 6.1.1.4'
P P 0.1023 0.0942 'International Tables Vol C Tables 4.2.6.8 and 6.1.1.4'
O O 0.0106 0.0060 'International Tables Vol C Tables 4.2.6.8 and 6.1.1.4'
N N 0.0061 0.0033 'International Tables Vol C Tables 4.2.6.8 and 6.1.1.4'
H H 0.0000 0.0000 'International Tables Vol C Tables 4.2.6.8 and 6.1.1.4'
C C 0.0033 0.0016 'International Tables Vol C Tables 4.2.6.8 and 6.1.1.4'

loop_
_geom_angle_atom_site_label_1
_geom_angle_atom_site_label_2
_geom_angle_atom_site_label_3
_geom_angle
_geom_angle_publ_flag
S P O 111.94(7) yes
S P N1 118.16(8) yes
S P N2 117.63(8) yes
O P N1 105.81(10) yes
O P N2 107.59(10) yes
N1 P N2 93.77(10) yes
P O C1 124.81(15) yes
P N1 C11 122.32(16) yes
P N1 C15 112.88(16) yes
C11 N1 C15 116.6(2) yes
P N2 C16 113.19(17) yes
P N2 C20 125.13(18) yes
C16 N2 C20 116.1(2) yes
O C1 C2 107.88(18) yes
O C1 C6 109.7(2) yes
C2 C1 C6 112.36(19) no
C1 C2 C3 108.4(2) no
C1 C2 C7 113.32(19) no
C3 C2 C7 114.0(2) no
C2 C3 C4 111.3(2) no
C3 C4 C5 112.0(2) no
C4 C5 C6 109.2(2) no
C4 C5 C10 112.1(2) no
C6 C5 C10 110.8(2) no
C1 C6 C5 111.3(2) no
C2 C7 C8 113.9(2) no
C2 C7 C9 110.9(2) no
C8 C7 C9 111.2(3) no
N1 C11 C12 110.5(2) yes
C11 C12 C13 111.2(3) no
C12 C13 C14 112.2(3) no
C13 C14 C15 111.4(3) no
N1 C15 C14 110.7(2) yes
N1 C15 C16 105.7(2) yes
C14 C15 C16 117.0(2) no
N2 C16 C15 105.2(2) yes
N2 C16 C17 110.3(2) yes
C15 C16 C17 117.0(3) no
C16 C17 C18 111.4(2) no
C17 C18 C19 112.1(3) no
C18 C19 C20 111.9(3) no
N2 C20 C19 110.2(3) yes
O C1 H11 108.96 no
C2 C1 H11 108.95 no
C6 C1 H11 108.91 no
C1 C2 H21 106.91 no
C3 C2 H21 106.94 no
C7 C2 H21 106.91 no
C2 C3 H31 109.42 no
C2 C3 H32 109.42 no
C4 C3 H31 109.31 no
C4 C3 H32 109.31 no
H31 C3 H32 107.99 no
C3 C4 H41 109.19 no
C3 C4 H42 109.21 no
C5 C4 H41 109.25 no
C5 C4 H42 109.24 no
H41 C4 H42 107.87 no
C4 C5 H51 108.17 no
C6 C5 H51 108.20 no
C10 C5 H51 108.18 no
C1 C6 H61 109.33 no
C1 C6 H62 109.31 no
C5 C6 H61 109.36 no
C5 C6 H62 109.39 no
H61 C6 H62 108.06 no
C2 C7 H71 106.85 no
C8 C7 H71 106.75 no
C9 C7 H71 106.80 no
C7 C8 H81 109.44 no
C7 C8 H82 109.36 no
C7 C8 H83 109.48 no
H81 C8 H82 109.42 no
H81 C8 H83 109.58 no
H82 C8 H83 109.55 no
C7 C9 H91 109.39 no
C7 C9 H92 109.50 no
C7 C9 H93 109.46 no
H91 C9 H92 109.48 no
H91 C9 H93 109.52 no
H92 C9 H93 109.47 no
C5 C10 H101 109.46 no
C5 C10 H102 109.42 no
C5 C10 H103 109.46 no
H101 C10 H102 109.48 no
H101 C10 H103 109.44 no
H102 C10 H103 109.57 no
N1 C11 H111 109.53 no
N1 C11 H112 109.58 no
C12 C11 H111 109.58 no
C12 C11 H112 109.55 no
H111 C11 H112 108.10 no
C11 C12 H121 109.39 no
C11 C12 H122 109.46 no
C13 C12 H121 109.43 no
C13 C12 H122 109.40 no
H121 C12 H122 107.94 no
C12 C13 H131 109.22 no
C12 C13 H132 109.14 no
C14 C13 H131 109.20 no
C14 C13 H132 109.15 no
H131 C13 H132 107.80 no
C13 C14 H141 109.33 no
C13 C14 H142 109.30 no
C15 C14 H141 109.37 no
C15 C14 H142 109.40 no
H141 C14 H142 107.99 no
N1 C15 H151 107.67 no
C14 C15 H151 107.74 no
C16 C15 H151 107.64 no
N2 C16 H161 108.04 no
C15 C16 H161 107.95 no
C17 C16 H161 108.04 no
C16 C17 H171 109.32 no
C16 C17 H172 109.34 no
C18 C17 H171 109.29 no
C18 C17 H172 109.40 no
H171 C17 H172 107.98 no
C17 C18 H181 109.15 no
C17 C18 H182 109.22 no
C19 C18 H181 109.16 no
C19 C18 H182 109.19 no
H181 C18 H182 107.94 no
C18 C19 H191 109.18 no
C18 C19 H192 109.24 no
C20 C19 H191 109.21 no
C20 C19 H192 109.21 no
H191 C19 H192 107.99 no
N2 C20 H201 109.58 no
N2 C20 H202 109.62 no
C19 C20 H201 109.64 no
C19 C20 H202 109.58 no
H201 C20 H202 108.14 no

loop_
_geom_bond_atom_site_label_1
_geom_bond_atom_site_label_2
_geom_bond_distance
_geom_bond_publ_flag
S P 1.9414(9) yes
P O 1.6005(18) yes
P N1 1.646(2) yes
P N2 1.650(2) yes
O C1 1.459(3) yes
N1 C11 1.455(4) yes
N1 C15 1.453(4) yes
N2 C16 1.473(3) yes
N2 C20 1.452(4) yes
C1 C2 1.522(4) no
C1 C6 1.516(4) no
C2 C3 1.538(3) no
C2 C7 1.544(4) no
C3 C4 1.527(4) no
C4 C5 1.516(4) no
C5 C6 1.530(3) no
C5 C10 1.525(4) no
C7 C8 1.525(5) no
C7 C9 1.530(4) no
C11 C12 1.515(4) no
C12 C13 1.510(5) no
C13 C14 1.516(5) no
C14 C15 1.514(4) no
C15 C16 1.509(4) no
C16 C17 1.500(4) no
C17 C18 1.535(4) no
C18 C19 1.510(5) no
C19 C20 1.498(5) no
C1 H11 0.9999 no
C2 H21 0.9994 no
C3 H31 0.9901 no
C3 H32 0.9902 no
C4 H41 0.9905 no
C4 H42 0.9897 no
C5 H51 1.0006 no
C6 H61 0.9902 no
C6 H62 0.9896 no
C7 H71 1.0007 no
C8 H81 0.9800 no
C8 H82 0.9803 no
C8 H83 0.9786 no
C9 H91 0.9801 no
C9 H92 0.9802 no
C9 H93 0.9797 no
C10 H101 0.9799 no
C10 H102 0.9797 no
C10 H103 0.9794 no
C11 H111 0.9905 no
C11 H112 0.9895 no
C12 H121 0.9902 no
C12 H122 0.9902 no
C13 H131 0.9904 no
C13 H132 0.9902 no
C14 H141 0.9903 no
C14 H142 0.9899 no
C15 H151 0.9999 no
C16 H161 1.0002 no
C17 H171 0.9898 no
C17 H172 0.9896 no
C18 H181 0.9902 no
C18 H182 0.9895 no
C19 H191 0.9896 no
C19 H192 0.9895 no
C20 H201 0.9891 no
C20 H202 0.9901 no

loop_
_cod_related_entry_id
_cod_related_entry_database
_cod_related_entry_code
1 ChemSpider 21191724
